data_4068991
loop_
_publ_author_name
'Chomitz, Wayne A.'
'Sutton, Andrew D.'
'Krinsky, Jamin L.'
'Arnold, John'

_publ_section_title
;
 Synthesis and Reactivity of Titanium and Zirconium Complexes Supported by
 a Multidentate Monoanionic [N2P2] Ligand
;
_journal_issue 12
_journal_name_full Organometallics
_journal_page_first 3338
_journal_paper_doi 10.1021/om8011932
_journal_volume 28
_journal_year 2009
_chemical_formula_moiety 'C24 H57 N2 P2 Si Ti'
_chemical_formula_sum 'C24 H57 N2 P2 Si Ti'
_chemical_formula_weight 511.65
_chemical_name_systematic
; 
 ? 
;
_space_group_IT_number 60
_symmetry_cell_setting orthorhombic
_symmetry_space_group_name_Hall '-P 2n 2ab'
_symmetry_space_group_name_H-M 'P b c n'
_atom_sites_solution_hydrogens geom
_atom_sites_solution_primary direct
_atom_sites_solution_secondary difmap
_audit_creation_method SHELXL-97
_cell_angle_alpha 90.00
_cell_angle_beta 90.00
_cell_angle_gamma 90.00
_cell_formula_units_Z 8
_cell_length_a 32.287(4)
_cell_length_b 8.8785(11)
_cell_length_c 21.700(3)
_cell_measurement_reflns_used 7438
_cell_measurement_temperature 133(2)
_cell_measurement_theta_max 26.1
_cell_measurement_theta_min 3.5
_cell_volume 6220.5(14)
_computing_cell_refinement 'Bruker SAINT v7.07'
_computing_data_collection 'Bruker SMART v5.054d'
_computing_data_reduction 'Bruker SAINT v7.07'
_computing_structure_refinement 'SHELXL-97 (Sheldrick, 1997)'
_computing_structure_solution 'SHELXS-97 (Sheldrick, 1990)'
_diffrn_ambient_temperature 133(2)
_diffrn_measured_fraction_theta_full 0.962
_diffrn_measured_fraction_theta_max 0.962
_diffrn_measurement_device_type 'SMART 1000'
_diffrn_measurement_method '\w scans'
_diffrn_radiation_monochromator graphite
_diffrn_radiation_source 'fine-focus sealed tube'
_diffrn_radiation_type MoK\a
_diffrn_radiation_wavelength 0.71073
_diffrn_reflns_av_R_equivalents 0.0326
_diffrn_reflns_av_sigmaI/netI 0.0313
_diffrn_reflns_limit_h_max 38
_diffrn_reflns_limit_h_min -39
_diffrn_reflns_limit_k_max 9
_diffrn_reflns_limit_k_min -10
_diffrn_reflns_limit_l_max 26
_diffrn_reflns_limit_l_min -23
_diffrn_reflns_number 28706
_diffrn_reflns_theta_full 26.30
_diffrn_reflns_theta_max 26.30
_diffrn_reflns_theta_min 3.52
_diffrn_standards_decay_% 0
_diffrn_standards_interval_count 0
_diffrn_standards_interval_time 0
_diffrn_standards_number 0
_exptl_absorpt_coefficient_mu 0.430
_exptl_absorpt_correction_T_max 1.00
_exptl_absorpt_correction_T_min 0.90
_exptl_absorpt_correction_type empirical
_exptl_absorpt_process_details 'Blessing, 1995'
_exptl_crystal_colour blue
_exptl_crystal_density_diffrn 1.093
_exptl_crystal_density_method 'not measured'
_exptl_crystal_description blocks
_exptl_crystal_F_000 2248
_exptl_crystal_size_max 0.45
_exptl_crystal_size_mid 0.30
_exptl_crystal_size_min 0.15
_refine_diff_density_max 0.642
_refine_diff_density_min -0.252
_refine_diff_density_rms 0.062
_refine_ls_extinction_method none
_refine_ls_goodness_of_fit_ref 1.007
_refine_ls_hydrogen_treatment constr
_refine_ls_matrix_type full
_refine_ls_number_parameters 286
_refine_ls_number_reflns 6072
_refine_ls_number_restraints 0
_refine_ls_restrained_S_all 1.007
_refine_ls_R_factor_all 0.0576
_refine_ls_R_factor_gt 0.0397
_refine_ls_shift/su_max 0.008
_refine_ls_shift/su_mean 0.000
_refine_ls_structure_factor_coef Fsqd
_refine_ls_weighting_details 'calc w=1/[\s^2^(Fo^2^)+(0.0800P)^2^+0.0000P] where P=(Fo^2^+2Fc^2^)/3'
_refine_ls_weighting_scheme calc
_refine_ls_wR_factor_gt 0.1031
_refine_ls_wR_factor_ref 0.1132
_reflns_number_gt 4756
_reflns_number_total 6072
_reflns_threshold_expression >2sigma(I)
_cod_data_source_file om8011932_si_004.cif
_cod_data_source_block wac7206xs
_cod_original_cell_volume 6220.7(13)
_cod_original_sg_symbol_H-M Pbcn
_cod_database_code 4068991

loop_
_symmetry_equiv_pos_as_xyz
'x, y, z'
'-x+1/2, -y+1/2, z+1/2'
'-x, y, -z+1/2'
'x+1/2, -y+1/2, -z'
'-x, -y, -z'
'x-1/2, y-1/2, -z-1/2'
'x, -y, z-1/2'
'-x-1/2, y-1/2, z'

loop_
_atom_site_label
_atom_site_type_symbol
_atom_site_fract_x
_atom_site_fract_y
_atom_site_fract_z
_atom_site_U_iso_or_equiv
_atom_site_adp_type
_atom_site_occupancy
_atom_site_symmetry_multiplicity
_atom_site_calc_flag
_atom_site_refinement_flags
Ti1 Ti 0.124802(10) 0.68114(4) 0.071472(15) 0.01931(11) Uani 1 1 d .
Si1 Si 0.064239(16) 0.52344(6) 0.14740(2) 0.02010(14) Uani 1 1 d .
P1 P 0.159565(15) 0.47615(6) 0.00158(2) 0.02059(14) Uani 1 1 d .
P2 P 0.156249(16) 0.22530(6) 0.27891(2) 0.02390(14) Uani 1 1 d .
N1 N 0.06603(5) 0.67667(17) 0.10090(7) 0.0207(4) Uani 1 1 d .
N2 N 0.11158(5) 0.43958(17) 0.12178(7) 0.0196(3) Uani 1 1 d .
C1 C 0.03292(6) 0.7894(2) 0.09122(10) 0.0260(4) Uani 1 1 d .
C2 C 0.05159(7) 0.9476(2) 0.08881(12) 0.0382(6) Uani 1 1 d .
H2A H 0.0666 0.9677 0.1272 0.057 Uiso 1 1 calc R
H2B H 0.0294 1.0218 0.0838 0.057 Uiso 1 1 calc R
H2C H 0.0707 0.9546 0.0539 0.057 Uiso 1 1 calc R
C3 C 0.00095(7) 0.7877(3) 0.14283(12) 0.0417(6) Uani 1 1 d .
H3A H 0.0145 0.8121 0.1820 0.063 Uiso 1 1 calc R
H3B H -0.0116 0.6874 0.1455 0.063 Uiso 1 1 calc R
H3C H -0.0206 0.8624 0.1342 0.063 Uiso 1 1 calc R
C4 C 0.01108(7) 0.7553(3) 0.03004(11) 0.0421(6) Uani 1 1 d .
H4A H -0.0009 0.6539 0.0315 0.063 Uiso 1 1 calc R
H4B H 0.0311 0.7611 -0.0038 0.063 Uiso 1 1 calc R
H4C H -0.0110 0.8292 0.0232 0.063 Uiso 1 1 calc R
C5 C 0.06806(7) 0.5640(2) 0.23173(9) 0.0299(5) Uani 1 1 d .
H5A H 0.0419 0.6075 0.2462 0.045 Uiso 1 1 calc R
H5B H 0.0907 0.6354 0.2391 0.045 Uiso 1 1 calc R
H5C H 0.0736 0.4702 0.2541 0.045 Uiso 1 1 calc R
C6 C 0.02018(6) 0.3883(2) 0.13778(10) 0.0318(5) Uani 1 1 d .
H6A H -0.0042 0.4267 0.1596 0.048 Uiso 1 1 calc R
H6B H 0.0280 0.2900 0.1548 0.048 Uiso 1 1 calc R
H6C H 0.0137 0.3774 0.0939 0.048 Uiso 1 1 calc R
C7 C 0.10585(6) 0.3204(2) 0.07445(9) 0.0219(4) Uani 1 1 d .
H7A H 0.0827 0.3491 0.0470 0.026 Uiso 1 1 calc R
H7B H 0.0982 0.2250 0.0952 0.026 Uiso 1 1 calc R
C8 C 0.14468(6) 0.2948(2) 0.03563(9) 0.0235(4) Uani 1 1 d .
H8A H 0.1390 0.2203 0.0027 0.028 Uiso 1 1 calc R
H8B H 0.1674 0.2556 0.0618 0.028 Uiso 1 1 calc R
C9 C 0.14114(7) 0.4644(2) -0.07902(9) 0.0261(4) Uani 1 1 d .
H9A H 0.1469 0.5642 -0.0986 0.031 Uiso 1 1 calc R
C10 C 0.09438(7) 0.4427(3) -0.08021(10) 0.0329(5) Uani 1 1 d .
H10A H 0.0844 0.4495 -0.1228 0.049 Uiso 1 1 calc R
H10B H 0.0811 0.5212 -0.0553 0.049 Uiso 1 1 calc R
H10C H 0.0875 0.3435 -0.0633 0.049 Uiso 1 1 calc R
C11 C 0.16263(7) 0.3448(3) -0.11872(11) 0.0375(6) Uani 1 1 d .
H11A H 0.1507 0.3457 -0.1603 0.056 Uiso 1 1 calc R
H11B H 0.1586 0.2453 -0.1002 0.056 Uiso 1 1 calc R
H11C H 0.1923 0.3670 -0.1211 0.056 Uiso 1 1 calc R
C12 C 0.21666(6) 0.4711(2) -0.00539(10) 0.0280(5) Uani 1 1 d .
H12A H 0.2245 0.3779 -0.0285 0.034 Uiso 1 1 calc R
C13 C 0.23205(7) 0.6065(3) -0.04166(11) 0.0398(6) Uani 1 1 d .
H13A H 0.2622 0.6000 -0.0465 0.060 Uiso 1 1 calc R
H13B H 0.2250 0.6992 -0.0195 0.060 Uiso 1 1 calc R
H13C H 0.2189 0.6077 -0.0824 0.060 Uiso 1 1 calc R
C14 C 0.23737(7) 0.4651(3) 0.05789(11) 0.0435(6) Uani 1 1 d .
H14A H 0.2675 0.4631 0.0528 0.065 Uiso 1 1 calc R
H14B H 0.2284 0.3741 0.0797 0.065 Uiso 1 1 calc R
H14C H 0.2295 0.5543 0.0818 0.065 Uiso 1 1 calc R
C15 C 0.14187(6) 0.3942(2) 0.16982(9) 0.0226(4) Uani 1 1 d .
H15A H 0.1433 0.4745 0.2014 0.027 Uiso 1 1 calc R
H15B H 0.1696 0.3859 0.1506 0.027 Uiso 1 1 calc R
C16 C 0.13164(6) 0.2442(2) 0.20188(9) 0.0235(4) Uani 1 1 d .
H16A H 0.1410 0.1601 0.1754 0.028 Uiso 1 1 calc R
H16B H 0.1012 0.2359 0.2066 0.028 Uiso 1 1 calc R
C17 C 0.11926(6) 0.0941(2) 0.31734(9) 0.0271(5) Uani 1 1 d .
H17A H 0.1326 0.0628 0.3569 0.033 Uiso 1 1 calc R
C18 C 0.07963(7) 0.1774(2) 0.33467(11) 0.0351(5) Uani 1 1 d .
H18A H 0.0625 0.1127 0.3609 0.053 Uiso 1 1 calc R
H18B H 0.0643 0.2033 0.2972 0.053 Uiso 1 1 calc R
H18C H 0.0867 0.2698 0.3571 0.053 Uiso 1 1 calc R
C19 C 0.10904(7) -0.0510(2) 0.28261(10) 0.0347(5) Uani 1 1 d .
H19A H 0.0904 -0.1131 0.3076 0.052 Uiso 1 1 calc R
H19B H 0.1346 -0.1068 0.2744 0.052 Uiso 1 1 calc R
H19C H 0.0955 -0.0261 0.2435 0.052 Uiso 1 1 calc R
C20 C 0.20077(6) 0.0992(2) 0.26175(9) 0.0280(5) Uani 1 1 d .
H20A H 0.1901 0.0064 0.2410 0.034 Uiso 1 1 calc R
C21 C 0.23144(8) 0.1769(3) 0.21891(12) 0.0460(6) Uani 1 1 d .
H21A H 0.2556 0.1118 0.2128 0.069 Uiso 1 1 calc R
H21B H 0.2403 0.2724 0.2373 0.069 Uiso 1 1 calc R
H21C H 0.2182 0.1965 0.1791 0.069 Uiso 1 1 calc R
C22 C 0.22182(8) 0.0538(3) 0.32179(11) 0.0442(6) Uani 1 1 d .
H22A H 0.2466 -0.0059 0.3126 0.066 Uiso 1 1 calc R
H22B H 0.2026 -0.0062 0.3467 0.066 Uiso 1 1 calc R
H22D H 0.2298 0.1445 0.3447 0.066 Uiso 1 1 calc R
C23 C 0.13541(8) 0.8342(2) -0.00481(10) 0.0339(5) Uani 1 1 d .
H23A H 0.1624 0.8128 -0.0234 0.051 Uiso 1 1 calc R
H23D H 0.1349 0.9382 0.0103 0.051 Uiso 1 1 calc R
H23B H 0.1136 0.8207 -0.0358 0.051 Uiso 1 1 calc R
C24 C 0.16344(7) 0.7800(3) 0.14059(10) 0.0311(5) Uani 1 1 d .
H24D H 0.1923 0.7789 0.1266 0.047 Uiso 1 1 calc R
H24A H 0.1610 0.7222 0.1789 0.047 Uiso 1 1 calc R
H24B H 0.1547 0.8841 0.1479 0.047 Uiso 1 1 calc R

loop_
_atom_site_aniso_label
_atom_site_aniso_U_11
_atom_site_aniso_U_22
_atom_site_aniso_U_33
_atom_site_aniso_U_23
_atom_site_aniso_U_13
_atom_site_aniso_U_12
Ti1 0.0218(2) 0.01677(19) 0.0193(2) -0.00087(14) 0.00201(14) -0.00143(13)
Si1 0.0213(3) 0.0194(3) 0.0195(3) 0.0011(2) 0.0014(2) -0.0010(2)
P1 0.0219(3) 0.0185(3) 0.0214(3) -0.0020(2) 0.00201(19) -0.00086(19)
P2 0.0290(3) 0.0217(3) 0.0209(3) 0.0005(2) -0.0030(2) 0.0014(2)
N1 0.0204(8) 0.0199(8) 0.0219(8) 0.0018(7) -0.0009(6) 0.0002(6)
N2 0.0231(8) 0.0176(8) 0.0180(8) 0.0006(7) -0.0021(6) 0.0006(6)
C1 0.0220(10) 0.0258(11) 0.0303(11) 0.0044(9) -0.0013(8) 0.0030(8)
C2 0.0364(13) 0.0230(11) 0.0551(15) 0.0026(11) 0.0005(11) 0.0059(10)
C3 0.0351(13) 0.0415(14) 0.0484(15) 0.0083(11) 0.0112(11) 0.0152(11)
C4 0.0364(13) 0.0484(15) 0.0415(14) 0.0026(12) -0.0126(11) 0.0103(11)
C5 0.0378(12) 0.0304(11) 0.0216(11) -0.0001(9) 0.0020(9) 0.0028(9)
C6 0.0290(12) 0.0285(11) 0.0379(13) -0.0009(10) 0.0042(9) -0.0035(9)
C7 0.0266(11) 0.0184(10) 0.0208(10) 0.0017(8) -0.0007(8) -0.0020(8)
C8 0.0289(11) 0.0186(10) 0.0230(10) -0.0017(8) 0.0015(8) 0.0013(8)
C9 0.0340(12) 0.0247(11) 0.0195(10) -0.0015(8) -0.0004(8) -0.0043(9)
C10 0.0346(12) 0.0397(13) 0.0245(11) -0.0005(10) -0.0046(9) -0.0041(10)
C11 0.0426(14) 0.0425(14) 0.0274(12) -0.0132(10) 0.0030(10) -0.0065(10)
C12 0.0236(11) 0.0270(11) 0.0335(12) -0.0075(9) 0.0031(9) 0.0011(8)
C13 0.0295(12) 0.0366(13) 0.0532(15) -0.0066(11) 0.0132(11) -0.0074(10)
C14 0.0249(12) 0.0612(17) 0.0445(15) -0.0066(12) -0.0043(10) 0.0005(11)
C15 0.0226(10) 0.0225(10) 0.0227(10) 0.0022(8) -0.0024(8) 0.0010(8)
C16 0.0259(11) 0.0212(10) 0.0234(10) 0.0010(8) -0.0031(8) 0.0000(8)
C17 0.0357(12) 0.0241(11) 0.0215(11) 0.0028(9) 0.0001(8) 0.0006(9)
C18 0.0371(13) 0.0312(12) 0.0369(13) 0.0011(10) 0.0071(10) 0.0007(9)
C19 0.0441(13) 0.0255(11) 0.0345(12) 0.0022(10) 0.0060(10) -0.0042(10)
C20 0.0284(11) 0.0265(11) 0.0290(11) -0.0005(9) -0.0046(9) 0.0030(8)
C21 0.0360(14) 0.0491(16) 0.0530(16) 0.0074(12) 0.0104(12) 0.0090(11)
C22 0.0373(14) 0.0556(16) 0.0397(14) 0.0040(12) -0.0098(11) 0.0135(12)
C23 0.0444(13) 0.0253(12) 0.0321(12) 0.0041(9) 0.0095(10) 0.0020(10)
C24 0.0309(12) 0.0294(12) 0.0329(12) -0.0055(9) -0.0009(9) -0.0043(9)

loop_
_atom_type_symbol
_atom_type_description
_atom_type_scat_dispersion_real
_atom_type_scat_dispersion_imag
_atom_type_scat_source
C C 0.0033 0.0016 'International Tables Vol C Tables 4.2.6.8 and 6.1.1.4'
H H 0.0000 0.0000 'International Tables Vol C Tables 4.2.6.8 and 6.1.1.4'
N N 0.0061 0.0033 'International Tables Vol C Tables 4.2.6.8 and 6.1.1.4'
Si Si 0.0817 0.0704 'International Tables Vol C Tables 4.2.6.8 and 6.1.1.4'
P P 0.1023 0.0942 'International Tables Vol C Tables 4.2.6.8 and 6.1.1.4'
Ti Ti 0.2776 0.4457 'International Tables Vol C Tables 4.2.6.8 and 6.1.1.4'

loop_
_geom_angle_atom_site_label_1
_geom_angle_atom_site_label_2
_geom_angle_atom_site_label_3
_geom_angle
N1 Ti1 C24 109.70(8)
N1 Ti1 C23 113.92(8)
C24 Ti1 C23 100.72(9)
N1 Ti1 N2 71.02(6)
C24 Ti1 N2 98.55(7)
C23 Ti1 N2 156.68(7)
N1 Ti1 P1 125.20(5)
C24 Ti1 P1 116.15(6)
C23 Ti1 P1 85.75(6)
N2 Ti1 P1 73.98(4)
N1 Ti1 Si1 34.38(5)
C24 Ti1 Si1 101.06(6)
C23 Ti1 Si1 146.95(7)
N2 Ti1 Si1 37.72(4)
P1 Ti1 Si1 106.31(2)
N1 Si1 N2 96.88(8)
N1 Si1 C5 115.22(9)
N2 Si1 C5 109.15(9)
N1 Si1 C6 118.29(9)
N2 Si1 C6 110.35(9)
C5 Si1 C6 106.42(10)
N1 Si1 Ti1 41.84(5)
N2 Si1 Ti1 56.71(5)
C5 Si1 Ti1 114.62(7)
C6 Si1 Ti1 138.96(7)
C8 P1 C12 105.80(9)
C8 P1 C9 104.29(9)
C12 P1 C9 103.99(10)
C8 P1 Ti1 105.31(6)
C12 P1 Ti1 119.39(7)
C9 P1 Ti1 116.64(7)
C16 P2 C20 101.82(9)
C16 P2 C17 100.66(9)
C20 P2 C17 102.02(9)
C1 N1 Si1 127.08(13)
C1 N1 Ti1 128.76(12)
Si1 N1 Ti1 103.78(8)
C15 N2 C7 111.95(15)
C15 N2 Si1 117.23(12)
C7 N2 Si1 113.87(12)
C15 N2 Ti1 115.90(11)
C7 N2 Ti1 109.74(11)
Si1 N2 Ti1 85.57(6)
N1 C1 C3 112.24(16)
N1 C1 C2 109.96(16)
C3 C1 C2 107.54(18)
N1 C1 C4 108.77(17)
C3 C1 C4 108.84(19)
C2 C1 C4 109.45(18)
C1 C2 H2A 109.5
C1 C2 H2B 109.5
H2A C2 H2B 109.5
C1 C2 H2C 109.5
H2A C2 H2C 109.5
H2B C2 H2C 109.5
C1 C3 H3A 109.5
C1 C3 H3B 109.5
H3A C3 H3B 109.5
C1 C3 H3C 109.5
H3A C3 H3C 109.5
H3B C3 H3C 109.5
C1 C4 H4A 109.5
C1 C4 H4B 109.5
H4A C4 H4B 109.5
C1 C4 H4C 109.5
H4A C4 H4C 109.5
H4B C4 H4C 109.5
Si1 C5 H5A 109.5
Si1 C5 H5B 109.5
H5A C5 H5B 109.5
Si1 C5 H5C 109.5
H5A C5 H5C 109.5
H5B C5 H5C 109.5
Si1 C6 H6A 109.5
Si1 C6 H6B 109.5
H6A C6 H6B 109.5
Si1 C6 H6C 109.5
H6A C6 H6C 109.5
H6B C6 H6C 109.5
N2 C7 C8 112.64(16)
N2 C7 H7A 109.1
C8 C7 H7A 109.1
N2 C7 H7B 109.1
C8 C7 H7B 109.1
H7A C7 H7B 107.8
C7 C8 P1 107.83(13)
C7 C8 H8A 110.1
P1 C8 H8A 110.1
C7 C8 H8B 110.1
P1 C8 H8B 110.1
H8A C8 H8B 108.5
C10 C9 C11 110.58(17)
C10 C9 P1 110.00(14)
C11 C9 P1 115.13(16)
C10 C9 H9A 106.9
C11 C9 H9A 106.9
P1 C9 H9A 106.9
C9 C10 H10A 109.5
C9 C10 H10B 109.5
H10A C10 H10B 109.5
C9 C10 H10C 109.5
H10A C10 H10C 109.5
H10B C10 H10C 109.5
C9 C11 H11A 109.5
C9 C11 H11B 109.5
H11A C11 H11B 109.5
C9 C11 H11C 109.5
H11A C11 H11C 109.5
H11B C11 H11C 109.5
C13 C12 C14 110.46(19)
C13 C12 P1 110.39(15)
C14 C12 P1 111.31(15)
C13 C12 H12A 108.2
C14 C12 H12A 108.2
P1 C12 H12A 108.2
C12 C13 H13A 109.5
C12 C13 H13B 109.5
H13A C13 H13B 109.5
C12 C13 H13C 109.5
H13A C13 H13C 109.5
H13B C13 H13C 109.5
C12 C14 H14A 109.5
C12 C14 H14B 109.5
H14A C14 H14B 109.5
C12 C14 H14C 109.5
H14A C14 H14C 109.5
H14B C14 H14C 109.5
N2 C15 C16 114.28(15)
N2 C15 H15A 108.7
C16 C15 H15A 108.7
N2 C15 H15B 108.7
C16 C15 H15B 108.7
H15A C15 H15B 107.6
C15 C16 P2 113.17(13)
C15 C16 H16A 108.9
P2 C16 H16A 108.9
C15 C16 H16B 108.9
P2 C16 H16B 108.9
H16A C16 H16B 107.8
C18 C17 C19 110.44(18)
C18 C17 P2 110.15(14)
C19 C17 P2 116.37(15)
C18 C17 H17A 106.4
C19 C17 H17A 106.4
P2 C17 H17A 106.4
C17 C18 H18A 109.5
C17 C18 H18B 109.5
H18A C18 H18B 109.5
C17 C18 H18C 109.5
H18A C18 H18C 109.5
H18B C18 H18C 109.5
C17 C19 H19A 109.5
C17 C19 H19B 109.5
H19A C19 H19B 109.5
C17 C19 H19C 109.5
H19A C19 H19C 109.5
H19B C19 H19C 109.5
C22 C20 C21 110.57(19)
C22 C20 P2 109.44(15)
C21 C20 P2 110.60(15)
C22 C20 H20A 108.7
C21 C20 H20A 108.7
P2 C20 H20A 108.7
C20 C21 H21A 109.5
C20 C21 H21B 109.5
H21A C21 H21B 109.5
C20 C21 H21C 109.5
H21A C21 H21C 109.5
H21B C21 H21C 109.5
C20 C22 H22A 109.5
C20 C22 H22B 109.5
H22A C22 H22B 109.5
C20 C22 H22D 109.5
H22A C22 H22D 109.5
H22B C22 H22D 109.5
Ti1 C23 H23A 109.5
Ti1 C23 H23D 109.5
H23A C23 H23D 109.5
Ti1 C23 H23B 109.5
H23A C23 H23B 109.5
H23D C23 H23B 109.5
Ti1 C24 H24D 109.5
Ti1 C24 H24A 109.5
H24D C24 H24A 109.5
Ti1 C24 H24B 109.5
H24D C24 H24B 109.5
H24A C24 H24B 109.5

loop_
_geom_bond_atom_site_label_1
_geom_bond_atom_site_label_2
_geom_bond_distance
Ti1 N1 2.0024(16)
Ti1 C24 2.139(2)
Ti1 C23 2.169(2)
Ti1 N2 2.4442(16)
Ti1 P1 2.6216(6)
Ti1 Si1 2.9153(6)
Si1 N1 1.6948(16)
Si1 N2 1.7890(16)
Si1 C5 1.869(2)
Si1 C6 1.873(2)
P1 C8 1.8360(19)
P1 C12 1.850(2)
P1 C9 1.850(2)
P2 C16 1.8582(19)
P2 C20 1.860(2)
P2 C17 1.865(2)
N1 C1 1.480(2)
N2 C15 1.485(2)
N2 C7 1.486(2)
C1 C3 1.523(3)
C1 C2 1.529(3)
C1 C4 1.534(3)
C2 H2A 0.9800
C2 H2B 0.9800
C2 H2C 0.9800
C3 H3A 0.9800
C3 H3B 0.9800
C3 H3C 0.9800
C4 H4A 0.9800
C4 H4B 0.9800
C4 H4C 0.9800
C5 H5A 0.9800
C5 H5B 0.9800
C5 H5C 0.9800
C6 H6A 0.9800
C6 H6B 0.9800
C6 H6C 0.9800
C7 C8 1.528(3)
C7 H7A 0.9900
C7 H7B 0.9900
C8 H8A 0.9900
C8 H8B 0.9900
C9 C10 1.522(3)
C9 C11 1.533(3)
C9 H9A 1.0000
C10 H10A 0.9800
C10 H10B 0.9800
C10 H10C 0.9800
C11 H11A 0.9800
C11 H11B 0.9800
C11 H11C 0.9800
C12 C13 1.521(3)
C12 C14 1.528(3)
C12 H12A 1.0000
C13 H13A 0.9800
C13 H13B 0.9800
C13 H13C 0.9800
C14 H14A 0.9800
C14 H14B 0.9800
C14 H14C 0.9800
C15 C16 1.538(3)
C15 H15A 0.9900
C15 H15B 0.9900
C16 H16A 0.9900
C16 H16B 0.9900
C17 C18 1.525(3)
C17 C19 1.528(3)
C17 H17A 1.0000
C18 H18A 0.9800
C18 H18B 0.9800
C18 H18C 0.9800
C19 H19A 0.9800
C19 H19B 0.9800
C19 H19C 0.9800
C20 C22 1.524(3)
C20 C21 1.524(3)
C20 H20A 1.0000
C21 H21A 0.9800
C21 H21B 0.9800
C21 H21C 0.9800
C22 H22A 0.9800
C22 H22B 0.9800
C22 H22D 0.9800
C23 H23A 0.9800
C23 H23D 0.9800
C23 H23B 0.9800
C24 H24D 0.9800
C24 H24A 0.9800
C24 H24B 0.9800

loop_
_geom_torsion_atom_site_label_1
_geom_torsion_atom_site_label_2
_geom_torsion_atom_site_label_3
_geom_torsion_atom_site_label_4
_geom_torsion
C24 Ti1 Si1 N1 108.82(10)
C23 Ti1 Si1 N1 -21.57(14)
N2 Ti1 Si1 N1 -161.48(10)
P1 Ti1 Si1 N1 -129.50(8)
N1 Ti1 Si1 N2 161.48(10)
C24 Ti1 Si1 N2 -89.70(9)
C23 Ti1 Si1 N2 139.92(13)
P1 Ti1 Si1 N2 31.98(6)
N1 Ti1 Si1 C5 -101.01(11)
C24 Ti1 Si1 C5 7.82(10)
C23 Ti1 Si1 C5 -122.57(13)
N2 Ti1 Si1 C5 97.51(10)
P1 Ti1 Si1 C5 129.49(8)
N1 Ti1 Si1 C6 78.41(13)
C24 Ti1 Si1 C6 -172.76(12)
C23 Ti1 Si1 C6 56.85(16)
N2 Ti1 Si1 C6 -83.07(12)
P1 Ti1 Si1 C6 -51.09(11)
N1 Ti1 P1 C8 -46.14(9)
C24 Ti1 P1 C8 97.57(10)
C23 Ti1 P1 C8 -162.57(10)
N2 Ti1 P1 C8 5.78(8)
Si1 Ti1 P1 C8 -13.93(7)
N1 Ti1 P1 C12 -164.72(9)
C24 Ti1 P1 C12 -21.00(11)
C23 Ti1 P1 C12 78.86(10)
N2 Ti1 P1 C12 -112.80(9)
Si1 Ti1 P1 C12 -132.50(8)
N1 Ti1 P1 C9 68.92(9)
C24 Ti1 P1 C9 -147.37(10)
C23 Ti1 P1 C9 -47.51(10)
N2 Ti1 P1 C9 120.84(8)
Si1 Ti1 P1 C9 101.13(8)
N2 Si1 N1 C1 171.15(16)
C5 Si1 N1 C1 -73.88(18)
C6 Si1 N1 C1 53.59(19)
Ti1 Si1 N1 C1 -173.3(2)
N2 Si1 N1 Ti1 -15.51(8)
C5 Si1 N1 Ti1 99.46(10)
C6 Si1 N1 Ti1 -133.07(9)
C24 Ti1 N1 C1 92.54(17)
C23 Ti1 N1 C1 -19.48(18)
N2 Ti1 N1 C1 -174.96(17)
P1 Ti1 N1 C1 -121.82(15)
Si1 Ti1 N1 C1 173.2(2)
C24 Ti1 N1 Si1 -80.65(10)
C23 Ti1 N1 Si1 167.33(8)
N2 Ti1 N1 Si1 11.86(6)
P1 Ti1 N1 Si1 65.00(9)
N1 Si1 N2 C15 129.25(13)
C5 Si1 N2 C15 9.49(16)
C6 Si1 N2 C15 -107.12(14)
Ti1 Si1 N2 C15 116.93(14)
N1 Si1 N2 C7 -97.33(13)
C5 Si1 N2 C7 142.92(13)
C6 Si1 N2 C7 26.30(15)
Ti1 Si1 N2 C7 -109.65(13)
N1 Si1 N2 Ti1 12.32(7)
C5 Si1 N2 Ti1 -107.43(8)
C6 Si1 N2 Ti1 135.95(8)
N1 Ti1 N2 C15 -129.13(14)
C24 Ti1 N2 C15 -21.14(14)
C23 Ti1 N2 C15 124.3(2)
P1 Ti1 N2 C15 93.73(12)
Si1 Ti1 N2 C15 -118.20(14)
N1 Ti1 N2 C7 102.86(12)
C24 Ti1 N2 C7 -149.15(12)
C23 Ti1 N2 C7 -3.7(2)
P1 Ti1 N2 C7 -34.28(11)
Si1 Ti1 N2 C7 113.79(13)
N1 Ti1 N2 Si1 -10.93(6)
C24 Ti1 N2 Si1 97.06(8)
C23 Ti1 N2 Si1 -117.49(19)
P1 Ti1 N2 Si1 -148.07(6)
Si1 N1 C1 C3 19.2(2)
Ti1 N1 C1 C3 -152.45(16)
Si1 N1 C1 C2 138.91(16)
Ti1 N1 C1 C2 -32.8(2)
Si1 N1 C1 C4 -101.24(19)
Ti1 N1 C1 C4 87.1(2)
C15 N2 C7 C8 -66.77(19)
Si1 N2 C7 C8 157.36(13)
Ti1 N2 C7 C8 63.40(16)
N2 C7 C8 P1 -55.56(18)
C12 P1 C8 C7 148.74(13)
C9 P1 C8 C7 -101.91(14)
Ti1 P1 C8 C7 21.42(14)
C8 P1 C9 C10 60.50(16)
C12 P1 C9 C10 171.18(15)
Ti1 P1 C9 C10 -55.13(16)
C8 P1 C9 C11 -65.22(17)
C12 P1 C9 C11 45.46(18)
Ti1 P1 C9 C11 179.15(13)
C8 P1 C12 C13 171.78(15)
C9 P1 C12 C13 62.22(17)
Ti1 P1 C12 C13 -69.90(16)
C8 P1 C12 C14 -65.17(17)
C9 P1 C12 C14 -174.74(16)
Ti1 P1 C12 C14 53.15(17)
C7 N2 C15 C16 -55.1(2)
Si1 N2 C15 C16 79.19(18)
Ti1 N2 C15 C16 178.01(12)
N2 C15 C16 P2 -157.75(13)
C20 P2 C16 C15 -101.80(15)
C17 P2 C16 C15 153.38(14)
C16 P2 C17 C18 -74.64(16)
C20 P2 C17 C18 -179.31(15)
C16 P2 C17 C19 52.03(17)
C20 P2 C17 C19 -52.64(18)
C16 P2 C20 C22 -172.73(16)
C17 P2 C20 C22 -68.98(17)
C16 P2 C20 C21 65.23(18)
C17 P2 C20 C21 168.98(16)
